data_4107662
loop_
_publ_author_name
'Wei Gao'
'Dongmei Cui'

_publ_section_title
;
 Highlycis-1,4 Selective Polymerization of Dienes with Homogeneous
 Ziegler-Natta Catalysts Based on NCN-Pincer Rare Earth Metal Dichloride
 Precursors
;
_journal_name_full 'Journal of the American Chemical Society'
_journal_page_first 4984
_journal_page_last 4991
_journal_paper_doi 10.1021/ja711146t
_journal_volume 130
_journal_year 2008
_chemical_formula_sum 'C36 H47 Cl2 N2 O2 Y'
_chemical_formula_weight 699.57
_chemical_name_systematic
; 
 ? 
;
_space_group_IT_number 15
_symmetry_cell_setting monoclinic
_symmetry_space_group_name_Hall '-C 2yc'
_symmetry_space_group_name_H-M 'C 1 2/c 1'
_atom_sites_solution_hydrogens geom
_atom_sites_solution_primary direct
_atom_sites_solution_secondary difmap
_audit_creation_method SHELXL-97
_cell_angle_alpha 90.00
_cell_angle_beta 100.859(2)
_cell_angle_gamma 90.00
_cell_formula_units_Z 4
_cell_length_a 11.3444(12)
_cell_length_b 14.4914(16)
_cell_length_c 21.450(2)
_cell_measurement_temperature 187(2)
_cell_volume 3463.2(6)
_computing_cell_refinement 'Bruker SMART'
_computing_data_collection 'Bruker SMART'
_computing_data_reduction 'Bruker SAINT'
_computing_molecular_graphics 'Bruker SHELXTL'
_computing_publication_material 'Bruker SHELXTL'
_computing_structure_refinement 'SHELXL-97 (Sheldrick, 1997)'
_computing_structure_solution 'SHELXS-97 (Sheldrick, 1990)'
_diffrn_ambient_temperature 187(2)
_diffrn_measured_fraction_theta_full 0.994
_diffrn_measured_fraction_theta_max 0.994
_diffrn_measurement_device_type 'CCD area detector'
_diffrn_measurement_method 'Phi and omega scan'
_diffrn_radiation_monochromator graphite
_diffrn_radiation_source 'fine-focus sealed tube'
_diffrn_radiation_type MoK\a
_diffrn_radiation_wavelength 0.71073
_diffrn_reflns_av_R_equivalents 0.1137
_diffrn_reflns_av_sigmaI/netI 0.0847
_diffrn_reflns_limit_h_max 14
_diffrn_reflns_limit_h_min -7
_diffrn_reflns_limit_k_max 17
_diffrn_reflns_limit_k_min -17
_diffrn_reflns_limit_l_max 26
_diffrn_reflns_limit_l_min -24
_diffrn_reflns_number 9558
_diffrn_reflns_theta_full 26.05
_diffrn_reflns_theta_max 26.05
_diffrn_reflns_theta_min 1.93
_exptl_absorpt_coefficient_mu 1.872
_exptl_absorpt_correction_T_max 0.9122
_exptl_absorpt_correction_T_min 0.7929
_exptl_absorpt_correction_type multi-scan
_exptl_crystal_colour yellow
_exptl_crystal_density_diffrn 1.342
_exptl_crystal_description block
_exptl_crystal_F_000 1464
_exptl_crystal_size_max 0.13
_exptl_crystal_size_mid 0.12
_exptl_crystal_size_min 0.05
_refine_diff_density_max 0.875
_refine_diff_density_min -0.510
_refine_diff_density_rms 0.086
_refine_ls_extinction_method none
_refine_ls_goodness_of_fit_ref 0.973
_refine_ls_hydrogen_treatment constr
_refine_ls_matrix_type full
_refine_ls_number_parameters 208
_refine_ls_number_reflns 3404
_refine_ls_number_restraints 0
_refine_ls_restrained_S_all 0.973
_refine_ls_R_factor_all 0.0554
_refine_ls_R_factor_gt 0.0420
_refine_ls_shift/su_max 0.000
_refine_ls_shift/su_mean 0.000
_refine_ls_structure_factor_coef Fsqd
_refine_ls_weighting_details 'calc w=1/[\s^2^(Fo^2^)+(0.0485P)^2^+0.0000P] where P=(Fo^2^+2Fc^2^)/3'
_refine_ls_weighting_scheme calc
_refine_ls_wR_factor_gt 0.1051
_refine_ls_wR_factor_ref 0.1099
_reflns_number_gt 2667
_reflns_number_total 3404
_reflns_threshold_expression >2sigma(I)
_cod_data_source_file ja711146t-file003_02.cif
_cod_data_source_block complex_2
_cod_database_code 4107662

loop_
_symmetry_equiv_pos_as_xyz
'x, y, z'
'-x, y, -z+1/2'
'x+1/2, y+1/2, z'
'-x+1/2, y+1/2, -z+1/2'
'-x, -y, -z'
'x, -y, z-1/2'
'-x+1/2, -y+1/2, -z'
'x+1/2, -y+1/2, z-1/2'

loop_
_atom_site_label
_atom_site_type_symbol
_atom_site_fract_x
_atom_site_fract_y
_atom_site_fract_z
_atom_site_U_iso_or_equiv
_atom_site_adp_type
_atom_site_occupancy
_atom_site_symmetry_multiplicity
_atom_site_calc_flag
_atom_site_refinement_flags
_atom_site_disorder_assembly
_atom_site_disorder_group
C18A C 0.2388(8) -0.1977(6) 0.3394(4) 0.053(2) Uani 0.79(2) 1 d P A 1
H18A H 0.2543 -0.2629 0.3296 0.063 Uiso 0.79(2) 1 calc PR A 1
H18B H 0.3165 -0.1657 0.3527 0.063 Uiso 0.79(2) 1 calc PR A 1
C18B C 0.188(3) -0.2274(16) 0.3207(12) 0.040(6) Uani 0.21(2) 1 d P A 2
H18C H 0.2724 -0.2478 0.3231 0.048 Uiso 0.21(2) 1 calc PR A 2
H18D H 0.1338 -0.2790 0.3047 0.048 Uiso 0.21(2) 1 calc PR A 2
Y1 Y 0.0000 0.05297(3) 0.2500 0.02609(14) Uani 1 2 d S . .
Cl1 Cl -0.17253(7) 0.04272(5) 0.31463(3) 0.03143(19) Uani 1 1 d . . .
O1 O 0.09447(18) -0.08150(13) 0.30895(8) 0.0312(5) Uani 1 1 d . A .
N1 N 0.1321(2) 0.13054(16) 0.35282(10) 0.0277(5) Uani 1 1 d . . .
C1 C 0.0000 0.2194(3) 0.2500 0.0270(9) Uani 1 2 d S . .
C2 C 0.0697(3) 0.27152(19) 0.29848(12) 0.0274(6) Uani 1 1 d . . .
C3 C 0.0712(3) 0.3682(2) 0.29859(13) 0.0352(7) Uani 1 1 d . . .
H3 H 0.1212 0.4006 0.3320 0.042 Uiso 1 1 calc R . .
C4 C 0.0000 0.4163(3) 0.2500 0.0396(11) Uani 1 2 d S . .
H4 H 0.0000 0.4818 0.2500 0.047 Uiso 1 2 calc SR . .
C5 C 0.1371(3) 0.2192(2) 0.35121(13) 0.0297(7) Uani 1 1 d . . .
H5 H 0.1859 0.2511 0.3853 0.036 Uiso 1 1 calc R . .
C6 C 0.1886(3) 0.0891(2) 0.41185(12) 0.0289(7) Uani 1 1 d . . .
C11 C 0.2948(3) 0.0393(2) 0.41439(14) 0.0329(7) Uani 1 1 d . . .
C10 C 0.3432(3) -0.0044(2) 0.47099(15) 0.0430(8) Uani 1 1 d . . .
H10 H 0.4151 -0.0390 0.4738 0.052 Uiso 1 1 calc R . .
C9 C 0.2894(3) 0.0013(2) 0.52308(15) 0.0485(9) Uani 1 1 d . . .
H9 H 0.3241 -0.0296 0.5612 0.058 Uiso 1 1 calc R . .
C8 C 0.1859(3) 0.0513(2) 0.52033(14) 0.0423(8) Uani 1 1 d . . .
H8 H 0.1499 0.0552 0.5568 0.051 Uiso 1 1 calc R . .
C7 C 0.1328(3) 0.0967(2) 0.46453(12) 0.0325(7) Uani 1 1 d . . .
C14 C 0.0173(3) 0.1494(2) 0.46323(14) 0.0397(8) Uani 1 1 d . . .
H14A H -0.0349 0.1136 0.4865 0.048 Uiso 1 1 calc R . .
H14B H -0.0251 0.1555 0.4187 0.048 Uiso 1 1 calc R . .
C15 C 0.0370(3) 0.2454(3) 0.49263(17) 0.0564(10) Uani 1 1 d . . .
H15A H 0.0844 0.2404 0.5357 0.085 Uiso 1 1 calc R . .
H15B H -0.0408 0.2737 0.4944 0.085 Uiso 1 1 calc R . .
H15C H 0.0801 0.2838 0.4667 0.085 Uiso 1 1 calc R . .
C12 C 0.3577(3) 0.0357(2) 0.35856(15) 0.0422(8) Uani 1 1 d . . .
H12A H 0.2969 0.0287 0.3192 0.051 Uiso 1 1 calc R . .
H12B H 0.4102 -0.0194 0.3627 0.051 Uiso 1 1 calc R . .
C13 C 0.4337(3) 0.1216(3) 0.35259(17) 0.0558(10) Uani 1 1 d . . .
H13A H 0.3816 0.1759 0.3454 0.084 Uiso 1 1 calc R . .
H13B H 0.4751 0.1139 0.3167 0.084 Uiso 1 1 calc R . .
H13C H 0.4931 0.1298 0.3918 0.084 Uiso 1 1 calc R . .
C17 C 0.1659(3) -0.1920(3) 0.38938(16) 0.0508(9) Uani 1 1 d . . .
H17A H 0.2163 -0.1725 0.4301 0.061 Uiso 1 1 calc R A 1
H17B H 0.1300 -0.2528 0.3956 0.061 Uiso 1 1 calc R A 1
C19 C 0.1633(3) -0.1503(2) 0.28230(15) 0.0462(9) Uani 1 1 d . . .
H19A H 0.2151 -0.1209 0.2557 0.055 Uiso 1 1 calc R A 1
H19B H 0.1096 -0.1951 0.2561 0.055 Uiso 1 1 calc R A 1
C16 C 0.0684(3) -0.1212(2) 0.36733(13) 0.0378(8) Uani 1 1 d . A .
H16A H -0.0115 -0.1511 0.3593 0.045 Uiso 1 1 calc R . .
H16B H 0.0693 -0.0728 0.3999 0.045 Uiso 1 1 calc R . .

loop_
_atom_site_aniso_label
_atom_site_aniso_U_11
_atom_site_aniso_U_22
_atom_site_aniso_U_33
_atom_site_aniso_U_23
_atom_site_aniso_U_13
_atom_site_aniso_U_12
C18A 0.052(4) 0.035(4) 0.071(4) 0.006(3) 0.009(3) 0.010(3)
C18B 0.044(15) 0.017(10) 0.055(12) -0.006(8) -0.002(10) 0.001(8)
Y1 0.0339(2) 0.0175(2) 0.0275(2) 0.000 0.00727(16) 0.000
Cl1 0.0387(4) 0.0286(4) 0.0301(4) -0.0022(3) 0.0144(3) -0.0034(3)
O1 0.0406(12) 0.0235(11) 0.0311(10) 0.0021(8) 0.0108(9) 0.0032(9)
N1 0.0298(13) 0.0242(13) 0.0297(12) -0.0035(10) 0.0067(10) -0.0005(10)
C1 0.035(2) 0.020(2) 0.030(2) 0.000 0.0144(17) 0.000
C2 0.0357(16) 0.0230(15) 0.0273(14) -0.0027(12) 0.0156(12) -0.0024(12)
C3 0.0501(19) 0.0247(16) 0.0354(16) -0.0061(13) 0.0197(14) -0.0080(14)
C4 0.065(3) 0.019(2) 0.043(2) 0.000 0.030(2) 0.000
C5 0.0342(17) 0.0277(16) 0.0291(14) -0.0073(12) 0.0111(12) -0.0052(13)
C6 0.0342(17) 0.0224(15) 0.0283(14) -0.0053(12) 0.0009(12) -0.0053(13)
C11 0.0312(17) 0.0253(16) 0.0403(16) -0.0092(13) 0.0019(13) -0.0038(13)
C10 0.0379(18) 0.032(2) 0.054(2) -0.0029(16) -0.0051(16) 0.0005(15)
C9 0.060(2) 0.038(2) 0.0404(18) 0.0053(16) -0.0099(17) -0.0020(18)
C8 0.054(2) 0.040(2) 0.0314(16) 0.0007(14) 0.0032(15) -0.0096(17)
C7 0.0391(18) 0.0272(16) 0.0300(15) -0.0048(12) 0.0032(13) -0.0052(14)
C14 0.0424(19) 0.046(2) 0.0322(15) -0.0026(14) 0.0114(14) -0.0034(16)
C15 0.064(3) 0.047(2) 0.064(2) -0.0122(19) 0.028(2) 0.0035(19)
C12 0.0333(18) 0.039(2) 0.0541(19) -0.0154(16) 0.0074(15) -0.0012(15)
C13 0.050(2) 0.050(2) 0.073(2) -0.020(2) 0.0260(19) -0.0104(18)
C17 0.056(2) 0.035(2) 0.056(2) 0.0121(17) -0.0033(18) -0.0031(17)
C19 0.062(2) 0.0298(19) 0.0493(18) -0.0028(16) 0.0167(17) 0.0124(17)
C16 0.049(2) 0.0301(17) 0.0360(16) 0.0033(13) 0.0113(14) -0.0061(15)

loop_
_atom_type_symbol
_atom_type_description
_atom_type_scat_dispersion_real
_atom_type_scat_dispersion_imag
_atom_type_scat_source
C C 0.0033 0.0016 'International Tables Vol C Tables 4.2.6.8 and 6.1.1.4'
H H 0.0000 0.0000 'International Tables Vol C Tables 4.2.6.8 and 6.1.1.4'
Cl Cl 0.1484 0.1585 'International Tables Vol C Tables 4.2.6.8 and 6.1.1.4'
N N 0.0061 0.0033 'International Tables Vol C Tables 4.2.6.8 and 6.1.1.4'
O O 0.0106 0.0060 'International Tables Vol C Tables 4.2.6.8 and 6.1.1.4'
Y Y -2.7962 3.5667 'International Tables Vol C Tables 4.2.6.8 and 6.1.1.4'

loop_
_geom_angle_atom_site_label_1
_geom_angle_atom_site_label_2
_geom_angle_atom_site_label_3
_geom_angle
_geom_angle_site_symmetry_1
_geom_angle_site_symmetry_3
C17 C18A C19 104.7(4) . .
C17 C18A H18A 110.8 . .
C19 C18A H18A 110.8 . .
C17 C18A H18B 110.8 . .
C19 C18A H18B 110.8 . .
H18A C18A H18B 108.9 . .
C19 C18B C17 103.6(12) . .
C19 C18B H18C 111.0 . .
C17 C18B H18C 111.0 . .
C19 C18B H18D 111.0 . .
C17 C18B H18D 111.0 . .
H18C C18B H18D 109.0 . .
C1 Y1 O1 142.49(5) . 2
C1 Y1 O1 142.49(5) . .
O1 Y1 O1 75.01(9) 2 .
C1 Y1 Cl1 93.267(17) . 2
O1 Y1 Cl1 88.83(5) 2 2
O1 Y1 Cl1 85.99(5) . 2
C1 Y1 Cl1 93.267(17) . .
O1 Y1 Cl1 85.99(5) 2 .
O1 Y1 Cl1 88.83(5) . .
Cl1 Y1 Cl1 173.47(3) 2 .
C1 Y1 N1 65.10(5) . .
O1 Y1 N1 151.86(7) 2 .
O1 Y1 N1 77.66(7) . .
Cl1 Y1 N1 95.88(5) 2 .
Cl1 Y1 N1 86.88(5) . .
C1 Y1 N1 65.10(5) . 2
O1 Y1 N1 77.66(7) 2 2
O1 Y1 N1 151.86(7) . 2
Cl1 Y1 N1 86.88(5) 2 2
Cl1 Y1 N1 95.88(5) . 2
N1 Y1 N1 130.20(10) . 2
C19 O1 C16 106.2(2) . .
C19 O1 Y1 123.93(16) . .
C16 O1 Y1 128.03(17) . .
C5 N1 C6 115.2(2) . .
C5 N1 Y1 114.76(18) . .
C6 N1 Y1 129.71(17) . .
C2 C1 C2 114.9(4) . 2
C2 C1 Y1 122.57(18) . .
C2 C1 Y1 122.57(18) 2 .
C3 C2 C1 123.0(3) . .
C3 C2 C5 121.1(3) . .
C1 C2 C5 115.9(3) . .
C4 C3 C2 119.9(3) . .
C4 C3 H3 120.1 . .
C2 C3 H3 120.1 . .
C3 C4 C3 119.4(4) 2 .
C3 C4 H4 120.3 2 .
C3 C4 H4 120.3 . .
N1 C5 C2 121.5(3) . .
N1 C5 H5 119.2 . .
C2 C5 H5 119.2 . .
C11 C6 C7 121.8(3) . .
C11 C6 N1 119.2(3) . .
C7 C6 N1 118.9(3) . .
C10 C11 C6 117.8(3) . .
C10 C11 C12 120.8(3) . .
C6 C11 C12 121.4(3) . .
C9 C10 C11 121.5(3) . .
C9 C10 H10 119.3 . .
C11 C10 H10 119.3 . .
C8 C9 C10 120.3(3) . .
C8 C9 H9 119.8 . .
C10 C9 H9 119.8 . .
C9 C8 C7 120.8(3) . .
C9 C8 H8 119.6 . .
C7 C8 H8 119.6 . .
C8 C7 C6 117.8(3) . .
C8 C7 C14 119.0(3) . .
C6 C7 C14 123.1(3) . .
C7 C14 C15 113.2(3) . .
C7 C14 H14A 108.9 . .
C15 C14 H14A 108.9 . .
C7 C14 H14B 108.9 . .
C15 C14 H14B 108.9 . .
H14A C14 H14B 107.8 . .
C14 C15 H15A 109.5 . .
C14 C15 H15B 109.5 . .
H15A C15 H15B 109.5 . .
C14 C15 H15C 109.5 . .
H15A C15 H15C 109.5 . .
H15B C15 H15C 109.5 . .
C11 C12 C13 113.4(3) . .
C11 C12 H12A 108.9 . .
C13 C12 H12A 108.9 . .
C11 C12 H12B 108.9 . .
C13 C12 H12B 108.9 . .
H12A C12 H12B 107.7 . .
C12 C13 H13A 109.5 . .
C12 C13 H13B 109.5 . .
H13A C13 H13B 109.5 . .
C12 C13 H13C 109.5 . .
H13A C13 H13C 109.5 . .
H13B C13 H13C 109.5 . .
C18A C17 C16 106.7(3) . .
C18A C17 C18B 28.1(9) . .
C16 C17 C18B 99.2(8) . .
C18A C17 H17A 110.4 . .
C16 C17 H17A 110.4 . .
C18B C17 H17A 136.6 . .
C18A C17 H17B 110.4 . .
C16 C17 H17B 110.4 . .
C18B C17 H17B 88.8 . .
H17A C17 H17B 108.6 . .
C18B C19 O1 112.7(9) . .
C18B C19 C18A 30.1(12) . .
O1 C19 C18A 104.9(4) . .
C18B C19 H19A 127.8 . .
O1 C19 H19A 110.8 . .
C18A C19 H19A 110.8 . .
C18B C19 H19B 81.0 . .
O1 C19 H19B 110.8 . .
C18A C19 H19B 110.8 . .
H19A C19 H19B 108.8 . .
O1 C16 C17 106.3(3) . .
O1 C16 H16A 110.5 . .
C17 C16 H16A 110.5 . .
O1 C16 H16B 110.5 . .
C17 C16 H16B 110.5 . .
H16A C16 H16B 108.7 . .

loop_
_geom_bond_atom_site_label_1
_geom_bond_atom_site_label_2
_geom_bond_distance
_geom_bond_site_symmetry_2
C18A C17 1.474(7) .
C18A C19 1.520(7) .
C18A H18A 0.9900 .
C18A H18B 0.9900 .
C18B C19 1.385(19) .
C18B C17 1.63(2) .
C18B H18C 0.9900 .
C18B H18D 0.9900 .
Y1 C1 2.412(4) .
Y1 O1 2.4564(19) 2
Y1 O1 2.4564(19) .
Y1 Cl1 2.6072(7) 2
Y1 Cl1 2.6072(7) .
Y1 N1 2.670(2) .
Y1 N1 2.670(2) 2
O1 C19 1.449(4) .
O1 C16 1.458(3) .
N1 C5 1.286(4) .
N1 C6 1.438(3) .
C1 C2 1.402(3) .
C1 C2 1.402(3) 2
C2 C3 1.401(4) .
C2 C5 1.454(4) .
C3 C4 1.381(4) .
C3 H3 0.9500 .
C4 C3 1.381(4) 2
C4 H4 0.9500 .
C5 H5 0.9500 .
C6 C11 1.397(4) .
C6 C7 1.399(4) .
C11 C10 1.387(4) .
C11 C12 1.506(5) .
C10 C9 1.372(5) .
C10 H10 0.9500 .
C9 C8 1.372(5) .
C9 H9 0.9500 .
C8 C7 1.398(4) .
C8 H8 0.9500 .
C7 C14 1.513(4) .
C14 C15 1.526(5) .
C14 H14A 0.9900 .
C14 H14B 0.9900 .
C15 H15A 0.9800 .
C15 H15B 0.9800 .
C15 H15C 0.9800 .
C12 C13 1.533(5) .
C12 H12A 0.9900 .
C12 H12B 0.9900 .
C13 H13A 0.9800 .
C13 H13B 0.9800 .
C13 H13C 0.9800 .
C17 C16 1.517(5) .
C17 H17A 0.9900 .
C17 H17B 0.9900 .
C19 H19A 0.9900 .
C19 H19B 0.9900 .
C16 H16A 0.9900 .
C16 H16B 0.9900 .
